data_7048488
loop_
_publ_author_name
'Casanovas, Berta'
'Speed, Saskia'
'El Fallah, Mohamed Salah'
'Vicente, Ramon'
'Font-Bard\'ia, Merc\`e'
'Zinna, Francesco'
'Di Bari, Lorenzo'

_publ_section_title
;
 Chiral dinuclear Ln(iii) complexes derived from S- and
 R-2-(6-methoxy-2-naphthyl)propionate. Optical and magnetic properties.
;
_journal_issue 6
_journal_name_full 'Dalton transactions (Cambridge, England : 2003)'
_journal_page_first 2059
_journal_page_last 2067
_journal_paper_doi 10.1039/c8dt04149k
_journal_volume 48
_journal_year 2019
_chemical_absolute_configuration rm
_chemical_formula_sum 'C117 H117 Eu2 N7 O22'
_chemical_formula_weight 2277.09
_space_group_crystal_system triclinic
_space_group_IT_number 1
_space_group_name_Hall 'P 1'
_space_group_name_H-M_alt 'P 1'
_symmetry_space_group_name_Hall 'P 1'
_symmetry_space_group_name_H-M 'P 1'
_atom_sites_solution_hydrogens mixed
_audit_creation_method SHELXL-2016/6
_audit_update_record
;
2018-10-16 deposited with the CCDC.
2019-01-10 downloaded from the CCDC.
;
_cell_angle_alpha 90.122(2)
_cell_angle_beta 102.580(2)
_cell_angle_gamma 95.812(2)
_cell_formula_units_Z 1
_cell_length_a 12.8552(5)
_cell_length_b 13.2618(6)
_cell_length_c 15.8132(7)
_cell_measurement_reflns_used 9963
_cell_measurement_temperature 100(2)
_cell_measurement_theta_max 26.40
_cell_measurement_theta_min 2.31
_cell_volume 2616.8(2)
_computing_cell_refinement 'Bruker SAINT'
_computing_data_collection 'Bruker APEX2'
_computing_data_reduction 'Bruker SAINT'
_computing_molecular_graphics 'Bruker SHELXTL'
_computing_publication_material 'Bruker SHELXTL'
_computing_structure_refinement 'SHELXL-2016/6 (Sheldrick, 2016)'
_computing_structure_solution 'SHELXT 2014/4 (Sheldrick, 2014)'
_diffrn_ambient_temperature 100(2)
_diffrn_measured_fraction_theta_full 0.998
_diffrn_measured_fraction_theta_max 0.998
_diffrn_measurement_device_type 'Bruker APEX-II CCD'
_diffrn_measurement_method '\f and \w scans'
_diffrn_radiation_type MoK\a
_diffrn_radiation_wavelength 0.71073
_diffrn_reflns_av_R_equivalents 0.0417
_diffrn_reflns_av_unetI/netI 0.0490
_diffrn_reflns_Laue_measured_fraction_full 0.998
_diffrn_reflns_Laue_measured_fraction_max 0.998
_diffrn_reflns_limit_h_max 16
_diffrn_reflns_limit_h_min -16
_diffrn_reflns_limit_k_max 16
_diffrn_reflns_limit_k_min -16
_diffrn_reflns_limit_l_max 19
_diffrn_reflns_limit_l_min -19
_diffrn_reflns_number 69466
_diffrn_reflns_point_group_measured_fraction_full 0.994
_diffrn_reflns_point_group_measured_fraction_max 0.990
_diffrn_reflns_theta_full 25.242
_diffrn_reflns_theta_max 26.443
_diffrn_reflns_theta_min 2.127
_exptl_absorpt_coefficient_mu 1.264
_exptl_absorpt_correction_T_max 0.7454
_exptl_absorpt_correction_T_min 0.6552
_exptl_absorpt_correction_type multi-scan
_exptl_absorpt_process_details sadabs
_exptl_crystal_colour colorless
_exptl_crystal_density_diffrn 1.445
_exptl_crystal_description needles
_exptl_crystal_F_000 1170
_exptl_crystal_preparation 'Magnetic properties,Luminescent,chiral'
_exptl_crystal_recrystallization_method 'Vapour deposition'
_exptl_crystal_size_max 0.558
_exptl_crystal_size_mid 0.083
_exptl_crystal_size_min 0.068
_refine_diff_density_max 1.059
_refine_diff_density_min -0.390
_refine_diff_density_rms 0.074
_refine_ls_abs_structure_details
;
 Flack x determined using 8545 quotients [(I+)-(I-)]/[(I+)+(I-)]
 (Parsons, Flack and Wagner, Acta Cryst. B69 (2013) 249-259).
;
_refine_ls_abs_structure_Flack -0.017(4)
_refine_ls_extinction_method none
_refine_ls_goodness_of_fit_ref 1.057
_refine_ls_hydrogen_treatment mixed
_refine_ls_matrix_type full
_refine_ls_number_parameters 1369
_refine_ls_number_reflns 21342
_refine_ls_number_restraints 13
_refine_ls_restrained_S_all 1.057
_refine_ls_R_factor_all 0.0387
_refine_ls_R_factor_gt 0.0294
_refine_ls_shift/su_max 0.001
_refine_ls_shift/su_mean 0.000
_refine_ls_structure_factor_coef Fsqd
_refine_ls_weighting_details 'w=1/[\s^2^(Fo^2^)+(0.0306P)^2^] where P=(Fo^2^+2Fc^2^)/3'
_refine_ls_weighting_scheme calc
_refine_ls_wR_factor_gt 0.0624
_refine_ls_wR_factor_ref 0.0664
_reflns_Friedel_coverage 0.985
_reflns_Friedel_fraction_full 0.990
_reflns_Friedel_fraction_max 0.983
_reflns_number_gt 18889
_reflns_number_total 21342
_reflns_threshold_expression 'I > 2\s(I)'
_cod_data_source_file c8dt04149k2.cif
_cod_data_source_block R-1_Eu
_cod_depositor_comments 'Adding full bibliography for 7048484--7048489.cif.'
_cod_database_code 7048488
_shelx_shelxl_version_number 2016/6
_shelx_space_group_comment
;
The symmetry employed for this shelxl refinement is uniquely defined
by the following loop, which should always be used as a source of
symmetry information in preference to the above space-group names.
They are only intended as comments.
;

loop_
_space_group_symop_operation_xyz
'x, y, z'

loop_
_atom_site_label
_atom_site_type_symbol
_atom_site_fract_x
_atom_site_fract_y
_atom_site_fract_z
_atom_site_U_iso_or_equiv
_atom_site_adp_type
_atom_site_occupancy
_atom_site_site_symmetry_order
_atom_site_calc_flag
_atom_site_refinement_flags_posn
_atom_site_refinement_flags_adp
_atom_site_refinement_flags_occupancy
_atom_site_disorder_assembly
_atom_site_disorder_group
Eu1 Eu 0.76524(2) 0.37640(2) 0.55649(2) 0.02086(10) Uani 1 1 d . . . . .
C1 C 0.6098(6) 0.4724(6) 0.6826(6) 0.023(2) Uani 1 1 d . . . . .
N1 N 0.9360(5) 0.4901(5) 0.6378(5) 0.0222(15) Uani 1 1 d . . . . .
O1 O 0.6896(4) 0.4783(4) 0.6472(4) 0.0276(15) Uani 1 1 d . . . . .
Eu2 Eu 0.51358(2) 0.22570(2) 0.61977(2) 0.01720(9) Uani 1 1 d . . . . .
C2 C 0.5921(6) 0.5659(6) 0.7330(5) 0.0300(19) Uani 1 1 d . . . . .
H2 H 0.531435 0.545814 0.761751 0.036 Uiso 1 1 calc R U . . .
N2 N 0.9413(5) 0.3647(5) 0.5016(5) 0.0245(15) Uani 1 1 d . . . . .
O2 O 0.5414(4) 0.3949(5) 0.6764(4) 0.0259(14) Uani 1 1 d . . . . .
O3 O 0.7014(4) 0.2614(4) 0.6695(4) 0.0212(13) Uani 1 1 d . . . . .
C3 C 0.5583(5) 0.6481(5) 0.6709(5) 0.0431(17) Uani 1 1 d . . . . .
H3A H 0.611617 0.662752 0.635545 0.065 Uiso 1 1 calc R U . . .
H3B H 0.552783 0.709535 0.703581 0.065 Uiso 1 1 calc R U . . .
H3C H 0.488562 0.625833 0.633208 0.065 Uiso 1 1 calc R U . . .
N3 N 0.3535(5) 0.1080(5) 0.5238(4) 0.0199(14) Uani 1 1 d . . . . .
O4 O 0.8737(4) 0.2854(4) 0.6761(4) 0.0249(14) Uani 1 1 d . . . . .
C4 C 0.6908(4) 0.5957(4) 0.8039(4) 0.0263(12) Uani 1 1 d . . . . .
N4 N 0.3295(5) 0.2291(5) 0.6578(4) 0.0182(13) Uani 1 1 d . . . . .
O5 O 0.7434(4) 0.2053(4) 0.5031(4) 0.0231(14) Uani 1 1 d . . . . .
C5 C 0.7574(4) 0.6820(4) 0.8025(4) 0.0282(13) Uani 1 1 d . . . . .
H5 H 0.740285 0.727176 0.756135 0.034 Uiso 1 1 calc R U . . .
O9 O 0.7689(5) 0.5319(5) 0.4668(5) 0.0419(17) Uani 1 1 d D . . . .
C9 C 0.7145(7) 0.5310(6) 0.8740(6) 0.048(2) Uani 1 1 d . . . . .
H9 H 0.668680 0.470675 0.876202 0.058 Uiso 1 1 calc R U . . .
O10 O 0.7287(5) 0.3842(5) 0.3971(4) 0.0400(16) Uani 1 1 d . . . . .
C10 C 0.9227(5) 0.7938(4) 0.8649(4) 0.0349(14) Uani 1 1 d . . . . .
H10 H 0.906980 0.839217 0.818558 0.042 Uiso 1 1 calc R U . . .
O13 O 1.1336(4) 0.7762(4) 1.0541(4) 0.0677(17) Uani 1 1 d . . . . .
C13 C 0.9704(7) 0.6619(6) 1.0023(6) 0.053(2) Uani 1 1 d . . . . .
H13 H 0.987229 0.617373 1.049128 0.064 Uiso 1 1 calc R U . . .
O14 O 1.1076(3) -0.2449(3) 0.5855(3) 0.0387(10) Uani 1 1 d . . . . .
C14 C 1.1530(8) 0.7249(8) 1.1327(7) 0.091(4) Uani 1 1 d . . . . .
H14A H 1.152892 0.652350 1.120875 0.137 Uiso 1 1 calc R U . . .
H14B H 1.096866 0.735158 1.164014 0.137 Uiso 1 1 calc R U . . .
H14C H 1.222929 0.751543 1.168055 0.137 Uiso 1 1 calc R U . . .
O15 O 0.2195(4) 0.1063(4) 0.0021(3) 0.0497(13) Uani 1 1 d . . . . .
C15 C 0.7958(6) 0.2426(7) 0.7039(6) 0.0201(6) Uani 1 1 d . . . . .
O17 O 0.2578(5) 0.4505(6) -0.0636(4) 0.0745(19) Uani 1 1 d . . . . .
C17 C 0.8917(6) 0.2210(6) 0.8549(4) 0.0381(16) Uani 1 1 d . . . . .
H17A H 0.960497 0.243496 0.840289 0.057 Uiso 1 1 calc R U . . .
H17B H 0.903104 0.173612 0.902733 0.057 Uiso 1 1 calc R U . . .
H17C H 0.860273 0.279814 0.872465 0.057 Uiso 1 1 calc R U . . .
C6 C 0.8508(5) 0.7066(4) 0.8674(4) 0.0271(13) Uani 1 1 d . . . . .
O6 O 0.5899(4) 0.1271(4) 0.5291(4) 0.0219(13) Uani 1 1 d . . . . .
C7 C 0.8751(5) 0.6405(5) 0.9369(5) 0.0386(15) Uani 1 1 d . . . . .
O7 O 0.5771(4) 0.3403(4) 0.5101(4) 0.0222(13) Uani 1 1 d . . . . .
O8 O 0.4038(4) 0.3201(4) 0.5020(4) 0.0221(13) Uani 1 1 d . . . . .
C8 C 0.8046(8) 0.5543(7) 0.9404(6) 0.054(3) Uani 1 1 d . . . . .
H8 H 0.818113 0.511209 0.988617 0.065 Uiso 1 1 calc R U . . .
C11 C 1.0135(5) 0.8142(5) 0.9269(5) 0.0410(16) Uani 1 1 d . . . . .
H11 H 1.060691 0.873132 0.923202 0.049 Uiso 1 1 calc R U . . .
O11 O 0.5129(5) 0.0639(5) 0.6918(4) 0.0328(14) Uani 1 1 d . . . . .
O12 O 0.5308(4) 0.1973(5) 0.7786(4) 0.0291(13) Uani 1 1 d . . . . .
C12 C 1.0386(6) 0.7487(5) 0.9967(5) 0.0471(18) Uani 1 1 d . . . . .
C16 C 0.8157(7) 0.1681(7) 0.7758(6) 0.0267(7) Uani 1 1 d . . . . .
H16 H 0.745851 0.147080 0.792037 0.032 Uiso 1 1 calc R U . . .
O16 O -0.1170(4) 0.4033(4) 0.1101(3) 0.0495(13) Uani 1 1 d . . . . .
C18 C 0.8535(5) 0.0758(5) 0.7416(4) 0.0274(13) Uani 1 1 d . . . . .
O18 O 1.0051(4) 0.0810(5) 1.2171(4) 0.0632(17) Uani 1 1 d . . . . .
C19 C 0.9577(4) 0.0515(4) 0.7648(4) 0.0249(12) Uani 1 1 d . . . . .
H19 H 1.006664 0.089654 0.810034 0.030 Uiso 1 1 calc R U . . .
C20 C 0.9936(4) -0.0284(4) 0.7233(4) 0.0249(12) Uani 1 1 d . . . . .
C21 C 0.9213(4) -0.0858(4) 0.6556(4) 0.0273(12) Uani 1 1 d . . . . .
C22 C 0.8117(4) -0.0645(4) 0.6363(4) 0.0285(13) Uani 1 1 d . . . . .
H22 H 0.760419 -0.104854 0.594112 0.034 Uiso 1 1 calc R U . . .
C23 C 0.7805(4) 0.0134(5) 0.6780(4) 0.0299(14) Uani 1 1 d . . . . .
H23 H 0.707451 0.026198 0.663889 0.036 Uiso 1 1 calc R U . . .
C24 C 1.1014(4) -0.0509(4) 0.7441(4) 0.0310(13) Uani 1 1 d . . . . .
H24 H 1.151208 -0.014696 0.790053 0.037 Uiso 1 1 calc R U . . .
C25 C 1.1341(5) -0.1243(5) 0.6983(4) 0.0350(14) Uani 1 1 d . . . . .
H25 H 1.206223 -0.139934 0.713750 0.042 Uiso 1 1 calc R U . . .
C26 C 1.0627(5) -0.1773(4) 0.6286(4) 0.0314(13) Uani 1 1 d . . . . .
C27 C 0.9568(4) -0.1612(4) 0.6081(4) 0.0283(13) Uani 1 1 d . . . . .
H27 H 0.908015 -0.199840 0.563030 0.034 Uiso 1 1 calc R U . . .
C28 C 1.0391(5) -0.2955(5) 0.5115(5) 0.0429(16) Uani 1 1 d . . . . .
H28A H 1.016998 -0.245845 0.467091 0.064 Uiso 1 1 calc R U . . .
H28B H 0.975590 -0.329858 0.528026 0.064 Uiso 1 1 calc R U . . .
H28C H 1.077484 -0.345499 0.488482 0.064 Uiso 1 1 calc R U . . .
C29 C 0.6690(7) 0.1357(7) 0.4929(6) 0.025(2) Uani 1 1 d . . . . .
C30 C 0.6678(5) 0.0523(6) 0.4249(5) 0.0264(18) Uani 1 1 d . . . . .
H30 H 0.635208 -0.012234 0.445261 0.032 Uiso 1 1 calc R U . . .
C31 C 0.7806(4) 0.0352(5) 0.4161(4) 0.0353(15) Uani 1 1 d . . . . .
H31A H 0.776775 -0.022212 0.376035 0.053 Uiso 1 1 calc R U . . .
H31B H 0.823783 0.020557 0.472997 0.053 Uiso 1 1 calc R U . . .
H31C H 0.813695 0.096268 0.393626 0.053 Uiso 1 1 calc R U . . .
C32 C 0.5941(5) 0.0782(6) 0.3395(5) 0.0339(18) Uani 1 1 d . . . . .
C33 C 0.5186(5) 0.0069(6) 0.2943(4) 0.0370(15) Uani 1 1 d . . . . .
H33 H 0.513808 -0.060361 0.314677 0.044 Uiso 1 1 calc R U . . .
C34 C 0.4455(6) 0.0322(7) 0.2158(5) 0.037(2) Uani 1 1 d . . . . .
C35 C 0.4542(4) 0.1324(5) 0.1873(4) 0.0367(16) Uani 1 1 d . . . . .
C38 C 0.3654(5) -0.0398(6) 0.1712(5) 0.0453(19) Uani 1 1 d . . . . .
H38 H 0.359691 -0.107577 0.190237 0.054 Uiso 1 1 calc R U . . .
C37 C 0.6035(5) 0.1775(5) 0.3079(4) 0.0342(14) Uani 1 1 d . . . . .
H37 H 0.657867 0.226212 0.338726 0.041 Uiso 1 1 calc R U . . .
C36 C 0.5356(5) 0.2055(5) 0.2333(4) 0.0362(15) Uani 1 1 d . . . . .
H36 H 0.543208 0.272592 0.212959 0.043 Uiso 1 1 calc R U . . .
C39 C 0.2946(5) -0.0106(6) 0.0989(5) 0.0480(18) Uani 1 1 d . . . . .
H39 H 0.241446 -0.059510 0.066879 0.058 Uiso 1 1 calc R U . . .
C40 C 0.2996(5) 0.0896(6) 0.0722(4) 0.0419(17) Uani 1 1 d . . . . .
C42 C 0.2161(6) 0.2106(7) -0.0259(5) 0.057(2) Uani 1 1 d . . . . .
H42A H 0.281302 0.232862 -0.046128 0.086 Uiso 1 1 calc R U . . .
H42B H 0.211261 0.254388 0.022863 0.086 Uiso 1 1 calc R U . . .
H42C H 0.153297 0.214896 -0.073187 0.086 Uiso 1 1 calc R U . . .
C41 C 0.3788(5) 0.1611(6) 0.1117(4) 0.0403(17) Uani 1 1 d . . . . .
H41 H 0.384237 0.227825 0.090307 0.048 Uiso 1 1 calc R U . . .
C71 C 0.5136(6) 0.1040(7) 0.7652(6) 0.0276(19) Uani 1 1 d . . . . .
C57 C 0.7556(7) 0.4744(9) 0.3981(7) 0.043(3) Uani 1 1 d . . . . .
C56 C -0.1345(7) 0.3238(7) 0.0480(6) 0.079(3) Uani 1 1 d . . . . .
H56A H -0.197423 0.333770 0.002340 0.118 Uiso 1 1 calc R U . . .
H56B H -0.146747 0.259066 0.075794 0.118 Uiso 1 1 calc R U . . .
H56C H -0.071532 0.323282 0.022516 0.118 Uiso 1 1 calc R U . . .
C55 C 0.0604(6) 0.3507(6) 0.1697(5) 0.0391(17) Uani 1 1 d . . . . .
H55 H 0.046727 0.289653 0.135769 0.047 Uiso 1 1 calc R U . . .
C54 C -0.0163(5) 0.4172(5) 0.1637(4) 0.0374(15) Uani 1 1 d . . . . .
C53 C 0.0047(5) 0.5074(5) 0.2121(5) 0.0434(17) Uani 1 1 d . . . . .
H53 H -0.049110 0.552591 0.206144 0.052 Uiso 1 1 calc R U . . .
C52 C 0.1014(5) 0.5327(5) 0.2681(5) 0.0430(16) Uani 1 1 d . . . . .
H52 H 0.113793 0.594290 0.301200 0.052 Uiso 1 1 calc R U . . .
C51 C 0.3347(5) 0.3294(6) 0.2963(4) 0.0414(17) Uani 1 1 d . . . . .
H51 H 0.385777 0.281327 0.303971 0.050 Uiso 1 1 calc R U . . .
C50 C 0.2408(5) 0.3075(5) 0.2400(4) 0.0434(17) Uani 1 1 d . . . . .
H50 H 0.227596 0.245419 0.207585 0.052 Uiso 1 1 calc R U . . .
C49 C 0.1604(5) 0.3758(5) 0.2281(4) 0.0313(14) Uani 1 1 d . . . . .
C48 C 0.1831(4) 0.4663(4) 0.2766(4) 0.0289(13) Uani 1 1 d . . . . .
C47 C 0.2847(4) 0.4879(4) 0.3339(4) 0.0290(13) Uani 1 1 d . . . . .
H47 H 0.300404 0.550532 0.365598 0.035 Uiso 1 1 calc R U . . .
C46 C 0.3603(5) 0.4214(5) 0.3446(4) 0.0271(13) Uani 1 1 d . . . . .
C45 C 0.4900(5) 0.5432(5) 0.4527(5) 0.0348(15) Uani 1 1 d . . . . .
H45A H 0.488295 0.596900 0.410054 0.052 Uiso 1 1 calc R U . . .
H45B H 0.560465 0.548889 0.492469 0.052 Uiso 1 1 calc R U . . .
H45C H 0.434520 0.550094 0.485477 0.052 Uiso 1 1 calc R U . . .
C44 C 0.4692(6) 0.4400(7) 0.4059(6) 0.0267(7) Uani 1 1 d . . . . .
H44 H 0.525735 0.434510 0.371992 0.032 Uiso 1 1 calc R U . . .
C43 C 0.4818(6) 0.3614(7) 0.4761(6) 0.0201(6) Uani 1 1 d . . . . .
C72 C 0.4879(6) 0.0340(6) 0.8364(5) 0.0371(16) Uani 1 1 d . U . . .
H72 H 0.463011 -0.035352 0.810188 0.044 Uiso 1 1 calc R U . . .
C58 C 0.7798(6) 0.5201(7) 0.3129(5) 0.047(2) Uani 1 1 d . . . . .
H58 H 0.823278 0.472749 0.289673 0.057 Uiso 1 1 calc R U . . .
C73 C 0.3952(5) 0.0735(6) 0.8710(4) 0.0465(17) Uani 1 1 d . U . . .
H73A H 0.333259 0.077413 0.822920 0.070 Uiso 1 1 calc R U . . .
H73B H 0.418700 0.141067 0.897751 0.070 Uiso 1 1 calc R U . . .
H73C H 0.375184 0.027063 0.914275 0.070 Uiso 1 1 calc R U . . .
C59 C 0.8441(7) 0.6189(6) 0.3282(5) 0.059(2) Uani 1 1 d . . . . .
H59A H 0.854012 0.646517 0.272677 0.088 Uiso 1 1 calc R U . . .
H59B H 0.914137 0.610801 0.365546 0.088 Uiso 1 1 calc R U . . .
H59C H 0.806996 0.665534 0.356430 0.088 Uiso 1 1 calc R U . . .
C74 C 0.5903(6) 0.0280(5) 0.9051(5) 0.0347(16) Uani 1 1 d . . . . .
C60 C 0.6742(6) 0.5223(7) 0.2456(6) 0.047(2) Uani 1 1 d . . . . .
C61 C 0.6535(7) 0.4687(8) 0.1694(5) 0.057(2) Uani 1 1 d . . . . .
H61 H 0.707036 0.430790 0.156205 0.068 Uiso 1 1 calc R U . . .
C62 C 0.5565(7) 0.4679(7) 0.1106(5) 0.056(2) Uani 1 1 d . . . . .
C77 C 0.7920(6) 0.0254(6) 1.0197(5) 0.0384(18) Uani 1 1 d . . . . .
C63 C 0.4758(7) 0.5201(7) 0.1287(5) 0.054(2) Uani 1 1 d . . . . .
C76 C 0.7079(6) 0.0670(7) 1.0465(5) 0.0482(19) Uani 1 1 d . . . . .
C64 C 0.4973(7) 0.5776(7) 0.2057(7) 0.053(2) Uani 1 1 d . . . . .
H64 H 0.443574 0.615244 0.218873 0.063 Uiso 1 1 calc R U . . .
C75 C 0.6071(6) 0.0691(7) 0.9855(5) 0.048(2) Uani 1 1 d . . . . .
H75 H 0.551127 0.100243 1.002357 0.058 Uiso 1 1 calc R U . . .
C65 C 0.5961(7) 0.5807(6) 0.2635(5) 0.049(2) Uani 1 1 d . . . . .
H65 H 0.610595 0.622004 0.314737 0.059 Uiso 1 1 calc R U . . .
C66 C 0.5342(8) 0.4098(9) 0.0290(6) 0.078(3) Uani 1 1 d . . . . .
H66 H 0.587705 0.372803 0.014482 0.094 Uiso 1 1 calc R U . . .
C80 C 0.7273(7) 0.1112(9) 1.1301(5) 0.076(3) Uani 1 1 d . . . . .
H80 H 0.671327 0.140770 1.148430 0.092 Uiso 1 1 calc R U . . .
C67 C 0.4340(8) 0.4086(9) -0.0277(7) 0.079(3) Uani 1 1 d . . . . .
H67 H 0.419358 0.372427 -0.081663 0.095 Uiso 1 1 calc R U . . .
C81 C 0.8254(7) 0.1125(9) 1.1855(5) 0.076(3) Uani 1 1 d . . . . .
H81 H 0.837013 0.141340 1.242292 0.091 Uiso 1 1 calc R U . . .
C68 C 0.3531(8) 0.4631(9) -0.0031(6) 0.075(3) Uani 1 1 d . . . . .
C82 C 0.9101(6) 0.0701(7) 1.1572(6) 0.052(2) Uani 1 1 d . . . . .
C69 C 0.3704(8) 0.5162(8) 0.0699(7) 0.068(3) Uani 1 1 d . . . . .
H69 H 0.315517 0.551448 0.084094 0.081 Uiso 1 1 calc R U . . .
C70 C 0.1676(9) 0.4920(9) -0.0450(7) 0.086(3) Uani 1 1 d . . . . .
H70A H 0.182409 0.565983 -0.039133 0.129 Uiso 1 1 calc R U . . .
H70B H 0.153104 0.464615 0.009221 0.129 Uiso 1 1 calc R U . . .
H70C H 0.105088 0.474283 -0.092325 0.129 Uiso 1 1 calc R U . . .
C108 C 0.3176(7) 0.2881(7) 0.7211(6) 0.026(2) Uani 1 1 d . . . . .
H108 H 0.379296 0.326512 0.754530 0.031 Uiso 1 1 calc R U . . .
C85 C 0.9345(7) 0.5519(6) 0.7039(6) 0.035(2) Uani 1 1 d . . . . .
H85 H 0.867644 0.559183 0.718452 0.041 Uiso 1 1 calc R U . . .
C84 C 1.0950(6) 0.0456(8) 1.1917(6) 0.068(3) Uani 1 1 d . . . . .
H84A H 1.082257 -0.027962 1.181428 0.102 Uiso 1 1 calc R U . . .
H84B H 1.159232 0.061661 1.237872 0.102 Uiso 1 1 calc R U . . .
H84C H 1.105499 0.078746 1.138434 0.102 Uiso 1 1 calc R U . . .
C83 C 0.8942(6) 0.0282(7) 1.0773(5) 0.049(2) Uani 1 1 d . . . . .
H83 H 0.951346 0.000371 1.059247 0.059 Uiso 1 1 calc R U . . .
C107 C 0.2165(6) 0.2971(6) 0.7422(5) 0.0265(17) Uani 1 1 d . . . . .
H107 H 0.211293 0.339932 0.788960 0.032 Uiso 1 1 calc R U . . .
C86 C 1.0262(6) 0.6063(6) 0.7527(5) 0.036(2) Uani 1 1 d . . . . .
H86 H 1.021759 0.649599 0.799468 0.044 Uiso 1 1 calc R U . . .
C106 C 0.1283(5) 0.2436(6) 0.6943(5) 0.0250(17) Uani 1 1 d . . . . .
H106 H 0.059946 0.250014 0.706140 0.030 Uiso 1 1 calc R U . . .
C87 C 1.1225(6) 0.5965(6) 0.7324(6) 0.0345(19) Uani 1 1 d . . . . .
H87 H 1.185812 0.633051 0.765368 0.041 Uiso 1 1 calc R U . . .
C105 C 0.1379(6) 0.1785(5) 0.6269(5) 0.0208(16) Uani 1 1 d . . . . .
C88 C 1.1286(6) 0.5338(6) 0.6643(5) 0.0251(17) Uani 1 1 d . . . . .
C102 C 0.2397(5) 0.1748(6) 0.6091(5) 0.0180(16) Uani 1 1 d . . . . .
C89 C 1.0316(6) 0.4791(6) 0.6175(5) 0.0208(17) Uani 1 1 d . . . . .
C104 C 0.0473(5) 0.1198(6) 0.5720(5) 0.0267(17) Uani 1 1 d . . . . .
H104 H -0.022306 0.123476 0.582387 0.032 Uiso 1 1 calc R U . . .
C90 C 1.0338(6) 0.4160(6) 0.5449(5) 0.0191(16) Uani 1 1 d . . . . .
C103 C 0.0589(6) 0.0605(6) 0.5070(5) 0.0287(17) Uani 1 1 d . . . . .
H103 H -0.002192 0.022082 0.472689 0.034 Uiso 1 1 calc R U . . .
C91 C 1.2266(5) 0.5228(6) 0.6377(5) 0.0270(18) Uani 1 1 d . . . . .
H91 H 1.291130 0.559916 0.667885 0.032 Uiso 1 1 calc R U . . .
C101 C 0.2520(6) 0.1102(6) 0.5397(5) 0.0210(17) Uani 1 1 d . . . . .
C92 C 1.2289(6) 0.4608(5) 0.5708(5) 0.0265(17) Uani 1 1 d . . . . .
H92 H 1.295532 0.454004 0.555817 0.032 Uiso 1 1 calc R U . . .
C100 C 0.1624(5) 0.0539(6) 0.4884(5) 0.0240(17) Uani 1 1 d . . . . .
C93 C 1.1343(5) 0.4050(5) 0.5216(5) 0.0208(16) Uani 1 1 d . . . . .
C99 C 0.1757(6) -0.0046(5) 0.4190(5) 0.0266(16) Uani 1 1 d . . . . .
H99 H 0.116056 -0.043981 0.383729 0.032 Uiso 1 1 calc R U . . .
C94 C 1.1313(6) 0.3414(6) 0.4509(5) 0.0263(17) Uani 1 1 d . . . . .
H94 H 1.195653 0.333008 0.432697 0.032 Uiso 1 1 calc R U . . .
C98 C 0.2759(5) -0.0046(6) 0.4025(5) 0.0272(16) Uani 1 1 d . . . . .
H98 H 0.287002 -0.043080 0.355078 0.033 Uiso 1 1 calc R U . . .
C95 C 1.0374(6) 0.2912(6) 0.4076(5) 0.0259(17) Uani 1 1 d . . . . .
H95 H 1.035403 0.247234 0.359691 0.031 Uiso 1 1 calc R U . . .
C97 C 0.3623(6) 0.0536(6) 0.4573(5) 0.0223(16) Uani 1 1 d . . . . .
H97 H 0.431377 0.053306 0.445103 0.027 Uiso 1 1 calc R U . . .
C96 C 0.9438(7) 0.3058(7) 0.4353(6) 0.0264(19) Uani 1 1 d . . . . .
H96 H 0.878167 0.271113 0.404336 0.032 Uiso 1 1 calc R U . . .
O1D O 0.5199(4) 0.8052(4) 0.4466(5) 0.0744(18) Uani 1 1 d D . . . .
O3D O 0.9896(5) -0.1717(5) 0.2623(5) 0.0753(18) Uani 1 1 d . . . . .
C2D C 0.3159(6) 0.7453(6) 0.4724(6) 0.062(2) Uani 1 1 d . . . . .
H2DA H 0.334357 0.738242 0.415880 0.092 Uiso 1 1 calc R U . . .
H2DB H 0.246655 0.772841 0.464733 0.092 Uiso 1 1 calc R U . . .
H2DC H 0.311441 0.678734 0.498951 0.092 Uiso 1 1 calc R U . . .
N1D N 0.3967(4) 0.8125(4) 0.5274(4) 0.0446(15) Uani 1 1 d . . . . .
N3D N 0.8118(7) -0.1783(6) 0.2010(8) 0.074(3) Uani 1 1 d . . . . .
C1D C 0.4936(6) 0.8374(5) 0.5133(6) 0.0518(19) Uani 1 1 d . . . . .
H1D H 0.544297 0.880123 0.554106 0.062 Uiso 1 1 calc R U . . .
C7D C 0.8990(9) -0.1553(9) 0.2651(10) 0.086(4) Uani 1 1 d . . . . .
H7D H 0.889107 -0.123875 0.316454 0.104 Uiso 1 1 calc R U . . .
C79 C 0.6733(6) -0.0184(6) 0.8813(5) 0.0411(18) Uani 1 1 d . . . . .
H79 H 0.661372 -0.049534 0.825343 0.049 Uiso 1 1 calc R U . . .
C78 C 0.7713(6) -0.0199(6) 0.9366(6) 0.046(2) Uani 1 1 d . . . . .
H78 H 0.825889 -0.051966 0.918570 0.056 Uiso 1 1 calc R U . . .
C9D C 0.7084(9) -0.1547(9) 0.2093(10) 0.112(6) Uani 1 1 d . . . . .
H9DA H 0.712495 -0.130016 0.268500 0.134 Uiso 1 1 calc R U . . .
H9DB H 0.657345 -0.215732 0.196813 0.134 Uiso 1 1 calc R U . . .
H9DC H 0.684495 -0.102125 0.168236 0.134 Uiso 1 1 calc R U . . .
C8D C 0.8157(12) -0.2305(11) 0.1250(9) 0.102(5) Uani 1 1 d . . . . .
H8DA H 0.796748 -0.186800 0.075249 0.153 Uiso 1 1 calc R U . . .
H8DB H 0.764862 -0.291786 0.117520 0.153 Uiso 1 1 calc R U . . .
H8DC H 0.888315 -0.249471 0.128837 0.153 Uiso 1 1 calc R U . . .
O2D O 0.3672(5) 0.7200(6) -0.2040(4) 0.090(2) Uani 1 1 d D . . . .
C3D C 0.3682(6) 0.8503(6) 0.6037(6) 0.055(2) Uani 1 1 d . . . . .
H3DA H 0.302173 0.883412 0.586897 0.083 Uiso 1 1 calc R U . . .
H3DB H 0.426135 0.899501 0.634623 0.083 Uiso 1 1 calc R U . . .
H3DC H 0.356751 0.793883 0.641693 0.083 Uiso 1 1 calc R U . . .
N2D N 0.4459(8) 0.7563(6) -0.0618(6) 0.060(2) Uani 1 1 d D U . . .
C4D C 0.4470(11) 0.7221(12) -0.1442(9) 0.050(4) Uani 0.538(16) 1 d . . P A 1
H4D H 0.510899 0.699550 -0.154972 0.060 Uiso 0.538(16) 1 calc R U P A 1
C5D C 0.3404(19) 0.785(2) -0.0559(16) 0.123(7) Uani 0.538(16) 1 d D . P A 1
H5DA H 0.330659 0.775583 0.003475 0.185 Uiso 0.538(16) 1 calc R U P A 1
H5DB H 0.284449 0.741849 -0.095945 0.185 Uiso 0.538(16) 1 calc R U P A 1
H5DC H 0.335671 0.855986 -0.071225 0.185 Uiso 0.538(16) 1 calc R U P A 1
C6D C 0.5350(19) 0.766(2) 0.0015(16) 0.123(7) Uani 0.538(16) 1 d D U P A 1
H6DA H 0.593120 0.737920 -0.018774 0.148 Uiso 0.538(16) 1 calc R U P A 1
H6DB H 0.521394 0.729526 0.052399 0.148 Uiso 0.538(16) 1 calc R U P A 1
H6DC H 0.555633 0.838057 0.017003 0.148 Uiso 0.538(16) 1 calc R U P A 1
C4D' C 0.3665(12) 0.7564(17) -0.1311(6) 0.090(11) Uani 0.462(16) 1 d D . P A 2
H4D' H 0.304410 0.786302 -0.124970 0.108 Uiso 0.462(16) 1 calc R U P A 2
C6D' C 0.438(2) 0.8036(18) 0.0243(17) 0.087(10) Uani 0.462(16) 1 d D . P A 2
H6DD H 0.488262 0.865314 0.036826 0.130 Uiso 0.462(16) 1 calc R U P A 2
H6DE H 0.456465 0.755253 0.070635 0.130 Uiso 0.462(16) 1 calc R U P A 2
H6DF H 0.364990 0.820604 0.020771 0.130 Uiso 0.462(16) 1 calc R U P A 2
C5D' C 0.5391(19) 0.7105(18) -0.0639(17) 0.084(8) Uani 0.462(16) 1 d D . P A 2
H5DD H 0.572182 0.740763 -0.109447 0.126 Uiso 0.462(16) 1 calc R U P A 2
H5DE H 0.520543 0.637646 -0.076073 0.126 Uiso 0.462(16) 1 calc R U P A 2
H5DF H 0.589563 0.721204 -0.007735 0.126 Uiso 0.462(16) 1 calc R U P A 2
O1W O 0.7306(4) 0.7440(4) 0.4681(5) 0.0752(19) Uani 1 1 d D . . . .
H1W H 0.739(7) 0.6753(16) 0.473(6) 0.113 Uiso 1 1 d D U . . .
H2W H 0.662(2) 0.766(5) 0.459(7) 0.113 Uiso 1 1 d D U . . .

loop_
_atom_site_aniso_label
_atom_site_aniso_U_11
_atom_site_aniso_U_22
_atom_site_aniso_U_33
_atom_site_aniso_U_23
_atom_site_aniso_U_13
_atom_site_aniso_U_12
Eu1 0.01044(18) 0.0319(2) 0.0221(2) 0.00337(18) 0.00678(15) 0.00408(15)
C1 0.015(4) 0.021(4) 0.032(5) 0.000(4) 0.003(4) -0.002(3)
N1 0.018(3) 0.022(3) 0.031(3) 0.000(2) 0.013(2) 0.004(2)
O1 0.019(3) 0.027(3) 0.042(4) -0.003(3) 0.018(3) 0.002(2)
Eu2 0.00931(17) 0.0255(2) 0.0185(2) 0.00254(16) 0.00540(14) 0.00443(14)
C2 0.026(4) 0.032(4) 0.034(4) -0.007(3) 0.009(3) 0.011(3)
N2 0.015(3) 0.033(4) 0.028(3) 0.004(3) 0.010(2) 0.002(2)
O2 0.017(3) 0.034(3) 0.032(4) 0.002(3) 0.014(2) 0.008(2)
O3 0.012(3) 0.029(3) 0.023(3) 0.004(3) 0.004(2) 0.005(2)
C3 0.037(4) 0.038(4) 0.055(5) -0.011(3) 0.004(3) 0.019(3)
N3 0.010(3) 0.024(3) 0.027(3) 0.007(2) 0.006(2) 0.005(2)
O4 0.012(3) 0.032(3) 0.031(4) 0.003(3) 0.004(3) 0.002(2)
C4 0.024(3) 0.022(3) 0.037(3) -0.002(3) 0.016(3) 0.004(2)
N4 0.013(3) 0.026(3) 0.018(3) 0.005(2) 0.006(2) 0.008(2)
O5 0.009(3) 0.037(4) 0.023(3) -0.009(3) 0.005(2) -0.002(2)
C5 0.032(3) 0.022(3) 0.036(3) -0.002(2) 0.016(3) 0.008(2)
O9 0.030(3) 0.042(4) 0.056(5) 0.019(3) 0.014(3) 0.006(3)
C9 0.049(5) 0.042(4) 0.048(5) 0.014(4) 0.008(4) -0.014(4)
O10 0.026(3) 0.063(4) 0.032(3) 0.010(3) 0.010(2) 0.003(3)
C10 0.044(4) 0.027(3) 0.037(4) -0.003(3) 0.022(3) -0.007(3)
O13 0.056(3) 0.059(4) 0.071(4) 0.007(3) -0.010(3) -0.020(3)
C13 0.051(5) 0.043(4) 0.058(5) 0.010(4) -0.001(4) -0.003(4)
O14 0.028(2) 0.044(3) 0.047(3) -0.002(2) 0.009(2) 0.0132(18)
C14 0.074(6) 0.094(8) 0.073(7) 0.011(6) -0.039(5) -0.018(5)
O15 0.025(2) 0.087(4) 0.033(3) -0.005(3) -0.004(2) 0.010(2)
C15 0.0147(13) 0.0258(15) 0.0203(15) -0.0016(12) 0.0040(11) 0.0049(11)
O17 0.057(4) 0.109(5) 0.047(4) -0.001(4) -0.013(3) 0.013(4)
C17 0.034(4) 0.056(5) 0.027(4) 0.003(3) 0.007(3) 0.017(3)
C6 0.034(3) 0.020(3) 0.034(3) -0.004(2) 0.020(3) 0.003(2)
O6 0.011(3) 0.032(3) 0.023(3) -0.003(3) 0.004(2) 0.004(2)
C7 0.046(4) 0.027(3) 0.038(4) 0.005(3) 0.003(3) -0.006(3)
O7 0.011(3) 0.036(4) 0.021(3) 0.002(3) 0.004(2) 0.004(2)
O8 0.012(3) 0.034(3) 0.022(3) 0.009(3) 0.006(2) 0.006(2)
C8 0.068(6) 0.033(4) 0.052(6) 0.020(4) -0.001(5) -0.011(4)
C11 0.045(4) 0.034(4) 0.046(4) -0.006(3) 0.024(3) -0.013(3)
O11 0.026(3) 0.039(3) 0.037(3) 0.016(2) 0.012(2) 0.010(2)
O12 0.018(2) 0.047(3) 0.022(3) 0.002(2) 0.004(2) 0.003(2)
C12 0.045(4) 0.044(4) 0.047(4) -0.004(3) 0.004(3) -0.008(3)
C16 0.0164(15) 0.0389(19) 0.0270(18) 0.0092(14) 0.0076(13) 0.0070(13)
O16 0.026(2) 0.073(4) 0.043(3) 0.011(3) -0.009(2) 0.010(2)
C18 0.019(3) 0.040(3) 0.026(3) 0.013(3) 0.009(3) 0.007(3)
O18 0.034(3) 0.118(5) 0.040(3) 0.031(3) 0.008(2) 0.019(3)
C19 0.018(3) 0.030(3) 0.027(3) 0.013(2) 0.005(2) 0.002(2)
C20 0.018(3) 0.025(3) 0.034(3) 0.016(2) 0.009(2) 0.004(2)
C21 0.025(3) 0.027(3) 0.033(3) 0.013(2) 0.010(2) 0.006(2)
C22 0.018(3) 0.034(3) 0.032(3) 0.006(3) 0.002(2) 0.000(2)
C23 0.014(3) 0.044(4) 0.033(4) 0.008(3) 0.003(3) 0.010(2)
C24 0.019(3) 0.036(3) 0.040(4) 0.012(3) 0.007(2) 0.007(2)
C25 0.019(3) 0.041(4) 0.048(4) 0.014(3) 0.009(3) 0.012(2)
C26 0.026(3) 0.033(3) 0.038(4) 0.009(3) 0.010(3) 0.009(2)
C27 0.021(3) 0.032(3) 0.032(3) 0.007(3) 0.005(2) 0.006(2)
C28 0.035(4) 0.042(4) 0.057(5) 0.003(3) 0.019(3) 0.008(3)
C29 0.014(5) 0.045(6) 0.016(4) -0.002(4) 0.003(4) 0.014(4)
C30 0.011(3) 0.039(4) 0.031(4) -0.003(3) 0.011(3) 0.002(3)
C31 0.013(3) 0.063(4) 0.030(3) -0.016(3) 0.005(2) 0.004(3)
C32 0.016(3) 0.061(5) 0.028(4) -0.014(4) 0.011(3) 0.005(3)
C33 0.022(3) 0.053(4) 0.036(4) -0.014(3) 0.008(3) 0.000(3)
C34 0.024(4) 0.055(5) 0.034(4) -0.008(4) 0.012(3) 0.003(3)
C35 0.017(3) 0.063(4) 0.032(4) -0.018(3) 0.009(2) 0.006(3)
C38 0.027(4) 0.063(5) 0.042(5) -0.016(4) 0.002(3) -0.003(3)
C37 0.024(3) 0.048(4) 0.030(3) -0.010(3) 0.007(3) 0.003(3)
C36 0.026(3) 0.050(4) 0.033(4) -0.004(3) 0.005(3) 0.009(3)
C39 0.036(4) 0.072(5) 0.033(4) -0.017(4) 0.002(3) -0.001(3)
C40 0.024(3) 0.076(5) 0.025(3) -0.011(3) 0.004(3) 0.009(3)
C42 0.038(4) 0.099(8) 0.034(5) 0.004(5) -0.001(4) 0.024(5)
C41 0.027(3) 0.072(5) 0.023(4) -0.011(3) 0.005(3) 0.013(3)
C71 0.010(3) 0.050(5) 0.022(4) 0.015(4) 0.004(3) 0.000(3)
C57 0.023(4) 0.076(7) 0.029(5) 0.004(5) 0.001(3) 0.017(5)
C56 0.056(5) 0.073(6) 0.082(7) -0.006(5) -0.042(5) 0.014(4)
C55 0.032(4) 0.057(5) 0.029(4) 0.008(3) 0.002(3) 0.012(3)
C54 0.024(3) 0.058(4) 0.029(3) 0.016(3) 0.000(3) 0.008(3)
C53 0.023(3) 0.056(4) 0.052(5) 0.017(4) 0.003(3) 0.019(3)
C52 0.035(4) 0.040(4) 0.051(4) 0.009(3) -0.001(3) 0.014(3)
C51 0.029(4) 0.059(5) 0.038(4) -0.005(3) 0.001(3) 0.027(3)
C50 0.037(4) 0.057(4) 0.034(4) -0.015(3) -0.001(3) 0.018(3)
C49 0.024(3) 0.049(4) 0.022(3) 0.012(3) 0.005(2) 0.010(3)
C48 0.019(3) 0.038(3) 0.031(3) 0.016(3) 0.006(2) 0.011(2)
C47 0.026(3) 0.027(3) 0.033(3) 0.011(3) 0.002(3) 0.003(2)
C46 0.020(3) 0.041(4) 0.023(3) 0.010(3) 0.010(2) 0.006(3)
C45 0.025(3) 0.037(4) 0.042(4) 0.018(3) 0.007(3) 0.003(3)
C44 0.0164(15) 0.0389(19) 0.0270(18) 0.0092(14) 0.0076(13) 0.0070(13)
C43 0.0147(13) 0.0258(15) 0.0203(15) -0.0016(12) 0.0040(11) 0.0049(11)
C72 0.030(3) 0.049(5) 0.033(4) 0.012(3) 0.012(3) -0.002(3)
C58 0.043(4) 0.065(6) 0.037(4) 0.012(4) 0.017(3) 0.002(4)
C73 0.026(3) 0.081(5) 0.036(4) 0.025(3) 0.014(2) 0.007(3)
C59 0.057(5) 0.071(6) 0.047(5) 0.011(4) 0.014(4) -0.003(4)
C74 0.037(4) 0.042(4) 0.030(4) 0.018(3) 0.014(3) 0.011(3)
C60 0.039(4) 0.068(6) 0.033(5) 0.024(4) 0.011(4) 0.002(4)
C61 0.047(5) 0.088(7) 0.045(5) 0.014(5) 0.028(4) 0.007(4)
C62 0.063(5) 0.074(6) 0.035(5) 0.016(4) 0.022(4) -0.005(5)
C77 0.040(4) 0.054(5) 0.029(4) 0.024(4) 0.018(4) 0.022(3)
C63 0.053(5) 0.072(6) 0.031(4) 0.020(4) 0.004(4) -0.003(4)
C76 0.039(4) 0.084(6) 0.029(4) 0.016(4) 0.016(3) 0.023(4)
C64 0.052(5) 0.058(6) 0.059(6) 0.027(5) 0.029(5) 0.022(4)
C75 0.037(4) 0.085(6) 0.031(4) 0.009(4) 0.015(3) 0.028(4)
C65 0.076(6) 0.055(5) 0.018(4) 0.008(3) 0.017(4) -0.004(4)
C66 0.063(6) 0.122(9) 0.048(6) -0.004(6) 0.016(5) -0.002(6)
C80 0.039(5) 0.167(11) 0.032(5) 0.002(6) 0.015(4) 0.040(6)
C67 0.067(6) 0.112(8) 0.052(6) 0.009(6) 0.005(5) -0.004(6)
C81 0.041(5) 0.158(10) 0.034(5) 0.012(6) 0.015(4) 0.026(6)
C68 0.071(7) 0.106(8) 0.040(5) 0.023(5) -0.003(5) 0.008(6)
C82 0.041(4) 0.089(7) 0.033(5) 0.025(4) 0.012(4) 0.022(4)
C69 0.064(6) 0.087(7) 0.050(6) 0.024(5) 0.011(5) 0.002(5)
C70 0.087(8) 0.101(9) 0.067(7) 0.002(6) -0.002(6) 0.031(7)
C108 0.018(4) 0.038(4) 0.026(4) 0.003(3) 0.009(3) 0.008(3)
C85 0.029(4) 0.032(4) 0.049(5) -0.001(4) 0.021(3) 0.006(3)
C84 0.031(4) 0.121(8) 0.057(6) 0.041(6) 0.016(4) 0.022(5)
C83 0.033(4) 0.075(6) 0.047(5) 0.031(4) 0.018(3) 0.027(4)
C107 0.024(4) 0.033(4) 0.027(4) 0.005(3) 0.014(3) 0.009(3)
C86 0.031(5) 0.037(4) 0.042(5) -0.019(3) 0.014(3) -0.004(3)
C106 0.014(3) 0.033(4) 0.033(4) 0.019(3) 0.011(3) 0.010(3)
C87 0.026(4) 0.033(4) 0.044(5) -0.009(4) 0.008(3) -0.001(3)
C105 0.018(3) 0.025(3) 0.024(4) 0.009(3) 0.011(3) 0.010(2)
C88 0.018(3) 0.023(3) 0.037(4) 0.001(3) 0.011(3) 0.003(2)
C102 0.010(3) 0.026(4) 0.018(4) 0.010(3) 0.004(2) 0.004(2)
C89 0.013(3) 0.022(4) 0.029(4) 0.009(3) 0.005(3) 0.004(2)
C104 0.010(3) 0.035(4) 0.038(5) 0.016(3) 0.010(3) 0.004(3)
C90 0.018(3) 0.024(3) 0.017(3) 0.006(3) 0.005(3) 0.004(2)
C103 0.015(3) 0.035(4) 0.036(4) 0.007(3) 0.006(3) -0.001(3)
C91 0.011(3) 0.028(4) 0.041(5) 0.003(3) 0.004(3) 0.000(3)
C101 0.016(3) 0.019(3) 0.028(4) 0.002(3) 0.005(3) 0.004(2)
C92 0.016(3) 0.028(4) 0.038(5) 0.010(3) 0.012(3) 0.006(2)
C100 0.013(3) 0.029(4) 0.033(4) 0.010(3) 0.010(3) 0.003(3)
C93 0.015(3) 0.018(3) 0.033(4) 0.006(3) 0.013(3) 0.005(2)
C99 0.020(4) 0.024(3) 0.032(4) 0.000(3) 0.000(3) -0.002(3)
C94 0.021(4) 0.033(4) 0.031(4) 0.008(3) 0.016(3) 0.007(3)
C98 0.020(3) 0.031(3) 0.031(4) 0.000(3) 0.007(3) 0.005(3)
C95 0.019(3) 0.033(4) 0.029(4) 0.005(3) 0.012(3) 0.002(3)
C97 0.014(3) 0.025(3) 0.027(4) -0.004(3) 0.004(3) 0.003(2)
C96 0.023(4) 0.034(4) 0.024(4) 0.000(3) 0.010(3) 0.000(3)
O1D 0.063(4) 0.057(4) 0.117(6) 0.014(3) 0.045(4) 0.015(3)
O3D 0.061(4) 0.071(4) 0.092(5) -0.008(4) 0.014(4) 0.007(3)
C2D 0.053(5) 0.037(4) 0.099(7) -0.011(4) 0.023(5) 0.009(3)
N1D 0.031(3) 0.026(3) 0.076(4) 0.003(3) 0.008(3) 0.007(2)
N3D 0.067(6) 0.047(5) 0.104(9) 0.004(5) 0.014(6) 0.005(4)
C1D 0.043(4) 0.043(4) 0.078(6) 0.015(4) 0.027(4) 0.013(3)
C7D 0.062(8) 0.079(8) 0.121(12) -0.027(8) 0.027(7) 0.001(6)
C79 0.047(4) 0.050(5) 0.034(4) 0.008(3) 0.018(4) 0.017(4)
C78 0.051(5) 0.047(5) 0.055(5) 0.021(4) 0.031(4) 0.027(4)
C9D 0.058(7) 0.089(9) 0.177(15) -0.055(10) -0.002(8) 0.010(6)
C8D 0.114(11) 0.121(12) 0.071(8) 0.014(8) 0.006(7) 0.042(9)
O2D 0.054(4) 0.143(6) 0.060(4) -0.006(4) -0.001(3) -0.028(4)
C3D 0.048(4) 0.050(4) 0.075(6) 0.015(4) 0.026(4) 0.014(3)
N2D 0.078(5) 0.044(4) 0.060(5) -0.001(4) 0.024(3) -0.004(4)
C4D 0.029(7) 0.080(11) 0.040(8) -0.023(7) 0.004(6) 0.006(7)
C5D 0.151(9) 0.122(16) 0.063(9) 0.014(10) -0.021(5) -0.050(15)
C6D 0.151(9) 0.122(16) 0.063(9) 0.014(10) -0.021(5) -0.050(15)
C4D' 0.11(2) 0.053(14) 0.09(2) 0.012(14) -0.002(18) -0.017(14)
C6D' 0.14(3) 0.050(13) 0.09(2) 0.011(13) 0.06(2) 0.011(14)
C5D' 0.074(16) 0.089(18) 0.10(2) -0.002(15) 0.048(16) 0.012(13)
O1W 0.038(3) 0.059(4) 0.125(6) -0.010(4) 0.012(3) 0.001(3)

loop_
_atom_type_symbol
_atom_type_description
_atom_type_scat_dispersion_real
_atom_type_scat_dispersion_imag
_atom_type_scat_source
C C 0.0033 0.0016 'International Tables Vol C Tables 4.2.6.8 and 6.1.1.4'
H H 0.0000 0.0000 'International Tables Vol C Tables 4.2.6.8 and 6.1.1.4'
N N 0.0061 0.0033 'International Tables Vol C Tables 4.2.6.8 and 6.1.1.4'
O O 0.0106 0.0060 'International Tables Vol C Tables 4.2.6.8 and 6.1.1.4'
Eu Eu -0.1578 3.6682 'International Tables Vol C Tables 4.2.6.8 and 6.1.1.4'

loop_
_geom_angle_atom_site_label_1
_geom_angle_atom_site_label_2
_geom_angle_atom_site_label_3
_geom_angle
O7 Eu1 O1 74.21(19)
O7 Eu1 O5 76.48(19)
O1 Eu1 O5 138.57(19)
O7 Eu1 O10 74.8(2)
O1 Eu1 O10 124.4(2)
O5 Eu1 O10 73.6(2)
O7 Eu1 O4 122.82(19)
O1 Eu1 O4 96.0(2)
O5 Eu1 O4 76.20(19)
O10 Eu1 O4 139.6(2)
O7 Eu1 O9 92.8(2)
O1 Eu1 O9 84.4(2)
O5 Eu1 O9 125.9(2)
O10 Eu1 O9 52.6(2)
O4 Eu1 O9 143.20(19)
O7 Eu1 O3 72.76(16)
O1 Eu1 O3 71.99(19)
O5 Eu1 O3 71.77(19)
O10 Eu1 O3 136.8(2)
O4 Eu1 O3 51.22(17)
O9 Eu1 O3 154.79(18)
O7 Eu1 N2 140.7(2)
O1 Eu1 N2 141.3(2)
O5 Eu1 N2 77.75(19)
O10 Eu1 N2 69.8(2)
O4 Eu1 N2 78.2(2)
O9 Eu1 N2 78.9(2)
O3 Eu1 N2 125.3(2)
O7 Eu1 N1 152.00(19)
O1 Eu1 N1 79.1(2)
O5 Eu1 N1 130.86(19)
O10 Eu1 N1 115.0(2)
O4 Eu1 N1 68.0(2)
O9 Eu1 N1 76.0(2)
O3 Eu1 N1 107.0(2)
N2 Eu1 N1 63.1(2)
O7 Eu1 C57 85.8(2)
O1 Eu1 C57 107.9(3)
O5 Eu1 C57 98.4(3)
O10 Eu1 C57 25.5(2)
O4 Eu1 C57 147.3(2)
O9 Eu1 C57 27.5(3)
O3 Eu1 C57 157.9(2)
N2 Eu1 C57 69.2(2)
N1 Eu1 C57 94.4(3)
O7 Eu1 C15 97.8(2)
O1 Eu1 C15 84.2(2)
O5 Eu1 C15 71.5(2)
O10 Eu1 C15 145.0(2)
O4 Eu1 C15 25.49(19)
O9 Eu1 C15 161.7(2)
O3 Eu1 C15 25.7(2)
N2 Eu1 C15 101.5(2)
N1 Eu1 C15 87.8(2)
C57 Eu1 C15 167.9(3)
O7 Eu1 Eu2 37.55(14)
O1 Eu1 Eu2 69.16(14)
O5 Eu1 Eu2 69.72(13)
O10 Eu1 Eu2 107.68(14)
O4 Eu1 Eu2 85.79(12)
O9 Eu1 Eu2 127.53(14)
O3 Eu1 Eu2 35.22(12)
N2 Eu1 Eu2 146.35(15)
N1 Eu1 Eu2 136.30(15)
C57 Eu1 Eu2 123.1(2)
C15 Eu1 Eu2 60.43(16)
O1 C1 O2 124.0(8)
O1 C1 C2 118.0(7)
O2 C1 C2 118.0(8)
C85 N1 C89 118.5(7)
C85 N1 Eu1 122.2(5)
C89 N1 Eu1 119.0(5)
C1 O1 Eu1 138.5(5)
O6 Eu2 O3 74.63(18)
O6 Eu2 O2 137.01(19)
O3 Eu2 O2 74.27(19)
O6 Eu2 O11 78.7(2)
O3 Eu2 O11 92.09(19)
O2 Eu2 O11 131.2(2)
O6 Eu2 O8 96.86(18)
O3 Eu2 O8 123.83(19)
O2 Eu2 O8 76.99(19)
O11 Eu2 O8 141.64(19)
O6 Eu2 O12 123.7(2)
O3 Eu2 O12 79.80(19)
O2 Eu2 O12 78.4(2)
O11 Eu2 O12 52.9(2)
O8 Eu2 O12 138.46(18)
O6 Eu2 O7 71.59(19)
O3 Eu2 O7 73.60(16)
O2 Eu2 O7 71.64(19)
O11 Eu2 O7 149.46(19)
O8 Eu2 O7 51.76(16)
O12 Eu2 O7 144.17(18)
O6 Eu2 N4 136.73(19)
O3 Eu2 N4 145.69(19)
O2 Eu2 N4 83.04(19)
O11 Eu2 N4 83.7(2)
O8 Eu2 N4 73.68(19)
O12 Eu2 N4 70.53(19)
O7 Eu2 N4 123.20(19)
O6 Eu2 N3 73.65(19)
O3 Eu2 N3 147.44(19)
O2 Eu2 N3 136.46(19)
O11 Eu2 N3 74.7(2)
O8 Eu2 N3 67.63(19)
O12 Eu2 N3 112.4(2)
O7 Eu2 N3 102.88(19)
N4 Eu2 N3 63.6(2)
O6 Eu2 C71 103.2(2)
O3 Eu2 C71 88.0(2)
O2 Eu2 C71 104.6(2)
O11 Eu2 C71 26.9(2)
O8 Eu2 C71 146.2(2)
O12 Eu2 C71 26.3(2)
O7 Eu2 C71 161.58(19)
N4 Eu2 C71 73.0(2)
N3 Eu2 C71 92.1(2)
O6 Eu2 C43 84.7(2)
O3 Eu2 C43 99.1(2)
O2 Eu2 C43 71.7(2)
O11 Eu2 C43 156.8(2)
O8 Eu2 C43 25.39(19)
O12 Eu2 C43 149.1(2)
O7 Eu2 C43 26.4(2)
N4 Eu2 C43 97.8(2)
N3 Eu2 C43 85.2(2)
C71 Eu2 C43 170.6(2)
O6 Eu2 Eu1 68.30(13)
O3 Eu2 Eu1 38.69(14)
O2 Eu2 Eu1 68.84(13)
O11 Eu2 Eu1 125.45(13)
O8 Eu2 Eu1 85.98(12)
O12 Eu2 Eu1 115.17(12)
O7 Eu2 Eu1 34.91(12)
N4 Eu2 Eu1 148.48(15)
N3 Eu2 Eu1 130.13(15)
C71 Eu2 Eu1 126.68(16)
C43 Eu2 Eu1 60.73(16)
C3 C2 C4 115.1(6)
C3 C2 C1 109.7(7)
C4 C2 C1 109.5(6)
C3 C2 H2 107.4
C4 C2 H2 107.4
C1 C2 H2 107.4
C96 N2 C90 118.6(7)
C96 N2 Eu1 121.7(5)
C90 N2 Eu1 119.6(5)
C1 O2 Eu2 139.2(5)
C15 O3 Eu2 156.3(6)
C15 O3 Eu1 92.7(5)
Eu2 O3 Eu1 106.1(2)
C2 C3 H3A 109.5
C2 C3 H3B 109.5
H3A C3 H3B 109.5
C2 C3 H3C 109.5
H3A C3 H3C 109.5
H3B C3 H3C 109.5
C97 N3 C101 117.4(7)
C97 N3 Eu2 123.9(5)
C101 N3 Eu2 118.5(5)
C15 O4 Eu1 96.6(5)
C5 C4 C9 118.6(6)
C5 C4 C2 123.1(6)
C9 C4 C2 118.4(6)
C108 N4 C102 118.1(7)
C108 N4 Eu2 120.7(5)
C102 N4 Eu2 121.1(5)
C29 O5 Eu1 134.1(5)
C4 C5 C6 122.2(6)
C4 C5 H5 118.9
C6 C5 H5 118.9
C57 O9 Eu1 89.2(6)
C8 C9 C4 120.7(7)
C8 C9 H9 119.7
C4 C9 H9 119.7
C57 O10 Eu1 93.3(6)
C11 C10 C6 121.6(6)
C11 C10 H10 119.2
C6 C10 H10 119.2
C12 O13 C14 117.3(6)
C12 C13 C7 119.2(7)
C12 C13 H13 120.4
C7 C13 H13 120.4
C26 O14 C28 116.3(5)
O13 C14 H14A 109.5
O13 C14 H14B 109.5
H14A C14 H14B 109.5
O13 C14 H14C 109.5
H14A C14 H14C 109.5
H14B C14 H14C 109.5
C40 O15 C42 116.1(6)
O4 C15 O3 119.4(8)
O4 C15 C16 119.8(7)
O3 C15 C16 120.8(8)
O4 C15 Eu1 57.9(4)
O3 C15 Eu1 61.6(5)
C16 C15 Eu1 175.4(6)
C68 O17 C70 118.6(8)
C16 C17 H17A 109.5
C16 C17 H17B 109.5
H17A C17 H17B 109.5
C16 C17 H17C 109.5
H17A C17 H17C 109.5
H17B C17 H17C 109.5
C7 C6 C5 118.8(5)
C7 C6 C10 118.4(6)
C5 C6 C10 122.7(6)
C29 O6 Eu2 138.1(5)
C8 C7 C6 119.0(7)
C8 C7 C13 120.8(7)
C6 C7 C13 120.2(6)
C43 O7 Eu1 154.8(6)
C43 O7 Eu2 92.8(5)
Eu1 O7 Eu2 107.5(2)
C43 O8 Eu2 94.9(5)
C9 C8 C7 120.6(8)
C9 C8 H8 119.7
C7 C8 H8 119.7
C10 C11 C12 120.6(6)
C10 C11 H11 119.7
C12 C11 H11 119.7
C71 O11 Eu2 93.5(5)
C71 O12 Eu2 90.7(5)
O13 C12 C13 124.7(7)
O13 C12 C11 115.2(6)
C13 C12 C11 120.1(7)
C18 C16 C15 108.3(7)
C18 C16 C17 115.5(7)
C15 C16 C17 109.0(7)
C18 C16 H16 108.0
C15 C16 H16 108.0
C17 C16 H16 108.0
C54 O16 C56 116.2(6)
C19 C18 C23 117.7(5)
C19 C18 C16 123.6(6)
C23 C18 C16 118.6(6)
C82 O18 C84 116.7(7)
C18 C19 C20 122.0(5)
C18 C19 H19 119.0
C20 C19 H19 119.0
C19 C20 C24 122.3(5)
C19 C20 C21 119.6(5)
C24 C20 C21 118.0(5)
C27 C21 C20 121.0(5)
C27 C21 C22 121.2(5)
C20 C21 C22 117.8(5)
C23 C22 C21 120.5(5)
C23 C22 H22 119.7
C21 C22 H22 119.7
C22 C23 C18 122.2(5)
C22 C23 H23 118.9
C18 C23 H23 118.9
C25 C24 C20 120.3(6)
C25 C24 H24 119.9
C20 C24 H24 119.9
C24 C25 C26 121.0(5)
C24 C25 H25 119.5
C26 C25 H25 119.5
C27 C26 O14 124.3(6)
C27 C26 C25 120.9(6)
O14 C26 C25 114.8(5)
C26 C27 C21 118.7(6)
C26 C27 H27 120.7
C21 C27 H27 120.7
O14 C28 H28A 109.5
O14 C28 H28B 109.5
H28A C28 H28B 109.5
O14 C28 H28C 109.5
H28A C28 H28C 109.5
H28B C28 H28C 109.5
O5 C29 O6 127.8(8)
O5 C29 C30 117.2(7)
O6 C29 C30 114.9(7)
C31 C30 C32 113.7(6)
C31 C30 C29 112.0(6)
C32 C30 C29 108.6(6)
C31 C30 H30 107.4
C32 C30 H30 107.4
C29 C30 H30 107.4
C30 C31 H31A 109.5
C30 C31 H31B 109.5
H31A C31 H31B 109.5
C30 C31 H31C 109.5
H31A C31 H31C 109.5
H31B C31 H31C 109.5
C33 C32 C37 119.6(7)
C33 C32 C30 120.8(7)
C37 C32 C30 119.6(6)
C32 C33 C34 121.0(7)
C32 C33 H33 119.5
C34 C33 H33 119.5
C38 C34 C35 120.6(8)
C38 C34 C33 121.1(8)
C35 C34 C33 118.2(7)
C34 C35 C36 120.4(6)
C34 C35 C41 119.5(6)
C36 C35 C41 120.1(7)
C39 C38 C34 118.8(8)
C39 C38 H38 120.6
C34 C38 H38 120.6
C36 C37 C32 121.6(6)
C36 C37 H37 119.2
C32 C37 H37 119.2
C37 C36 C35 119.1(6)
C37 C36 H36 120.5
C35 C36 H36 120.5
C38 C39 C40 121.1(7)
C38 C39 H39 119.4
C40 C39 H39 119.4
C41 C40 O15 124.8(7)
C41 C40 C39 121.9(7)
O15 C40 C39 113.3(6)
O15 C42 H42A 109.5
O15 C42 H42B 109.5
H42A C42 H42B 109.5
O15 C42 H42C 109.5
H42A C42 H42C 109.5
H42B C42 H42C 109.5
C40 C41 C35 118.0(7)
C40 C41 H41 121.0
C35 C41 H41 121.0
O12 C71 O11 121.8(8)
O12 C71 C72 120.4(8)
O11 C71 C72 117.8(8)
O12 C71 Eu2 63.0(4)
O11 C71 Eu2 59.7(5)
C72 C71 Eu2 167.7(5)
O10 C57 O9 123.1(10)
O10 C57 C58 117.0(9)
O9 C57 C58 119.8(10)
O10 C57 Eu1 61.2(6)
O9 C57 Eu1 63.3(5)
C58 C57 Eu1 165.2(6)
O16 C56 H56A 109.5
O16 C56 H56B 109.5
H56A C56 H56B 109.5
O16 C56 H56C 109.5
H56A C56 H56C 109.5
H56B C56 H56C 109.5
C54 C55 C49 118.1(7)
C54 C55 H55 120.9
C49 C55 H55 120.9
C55 C54 O16 124.9(7)
C55 C54 C53 120.8(6)
O16 C54 C53 114.3(6)
C52 C53 C54 121.4(6)
C52 C53 H53 119.3
C54 C53 H53 119.3
C53 C52 C48 119.8(6)
C53 C52 H52 120.1
C48 C52 H52 120.1
C50 C51 C46 122.2(6)
C50 C51 H51 118.9
C46 C51 H51 118.9
C51 C50 C49 121.1(6)
C51 C50 H50 119.5
C49 C50 H50 119.5
C48 C49 C55 121.8(6)
C48 C49 C50 117.7(5)
C55 C49 C50 120.5(6)
C49 C48 C47 119.4(5)
C49 C48 C52 118.1(5)
C47 C48 C52 122.5(6)
C46 C47 C48 121.9(6)
C46 C47 H47 119.1
C48 C47 H47 119.1
C47 C46 C51 117.7(5)
C47 C46 C44 124.0(6)
C51 C46 C44 118.3(6)
C44 C45 H45A 109.5
C44 C45 H45B 109.5
H45A C45 H45B 109.5
C44 C45 H45C 109.5
H45A C45 H45C 109.5
H45B C45 H45C 109.5
C46 C44 C43 110.9(7)
C46 C44 C45 114.0(6)
C43 C44 C45 106.3(7)
C46 C44 H44 108.5
C43 C44 H44 108.5
C45 C44 H44 108.5
O8 C43 O7 120.4(8)
O8 C43 C44 121.9(7)
O7 C43 C44 117.7(8)
O8 C43 Eu2 59.7(4)
O7 C43 Eu2 60.8(5)
C44 C43 Eu2 175.2(6)
C74 C72 C71 108.5(6)
C74 C72 C73 114.2(6)
C71 C72 C73 108.7(6)
C74 C72 H72 108.4
C71 C72 H72 108.4
C73 C72 H72 108.4
C59 C58 C60 113.5(7)
C59 C58 C57 112.2(8)
C60 C58 C57 109.2(6)
C59 C58 H58 107.2
C60 C58 H58 107.2
C57 C58 H58 107.2
C72 C73 H73A 109.5
C72 C73 H73B 109.5
H73A C73 H73B 109.5
C72 C73 H73C 109.5
H73A C73 H73C 109.5
H73B C73 H73C 109.5
C58 C59 H59A 109.5
C58 C59 H59B 109.5
H59A C59 H59B 109.5
C58 C59 H59C 109.5
H59A C59 H59C 109.5
H59B C59 H59C 109.5
C75 C74 C79 118.6(7)
C75 C74 C72 123.6(7)
C79 C74 C72 117.7(7)
C61 C60 C65 118.9(8)
C61 C60 C58 122.0(8)
C65 C60 C58 119.1(8)
C60 C61 C62 121.7(8)
C60 C61 H61 119.1
C62 C61 H61 119.1
C63 C62 C61 120.7(8)
C63 C62 C66 117.7(8)
C61 C62 C66 121.6(9)
C78 C77 C76 118.3(7)
C78 C77 C83 122.0(7)
C76 C77 C83 119.7(8)
C62 C63 C64 118.0(8)
C62 C63 C69 121.9(9)
C64 C63 C69 120.1(9)
C77 C76 C80 118.8(7)
C77 C76 C75 118.9(7)
C80 C76 C75 122.2(7)
C65 C64 C63 121.1(8)
C65 C64 H64 119.4
C63 C64 H64 119.4
C74 C75 C76 121.5(7)
C74 C75 H75 119.2
C76 C75 H75 119.2
C64 C65 C60 119.4(8)
C64 C65 H65 120.3
C60 C65 H65 120.3
C67 C66 C62 119.9(10)
C67 C66 H66 120.1
C62 C66 H66 120.1
C81 C80 C76 121.1(8)
C81 C80 H80 119.4
C76 C80 H80 119.4
C66 C67 C68 119.0(10)
C66 C67 H67 120.5
C68 C67 H67 120.5
C80 C81 C82 119.3(9)
C80 C81 H81 120.3
C82 C81 H81 120.3
C69 C68 O17 125.4(10)
C69 C68 C67 122.7(9)
O17 C68 C67 111.9(9)
C83 C82 O18 125.7(7)
C83 C82 C81 120.8(8)
O18 C82 C81 113.4(8)
C68 C69 C63 118.8(10)
C68 C69 H69 120.6
C63 C69 H69 120.6
O17 C70 H70A 109.5
O17 C70 H70B 109.5
H70A C70 H70B 109.5
O17 C70 H70C 109.5
H70A C70 H70C 109.5
H70B C70 H70C 109.5
N4 C108 C107 123.1(8)
N4 C108 H108 118.4
C107 C108 H108 118.4
N1 C85 C86 123.0(7)
N1 C85 H85 118.5
C86 C85 H85 118.5
O18 C84 H84A 109.5
O18 C84 H84B 109.5
H84A C84 H84B 109.5
O18 C84 H84C 109.5
H84A C84 H84C 109.5
H84B C84 H84C 109.5
C82 C83 C77 120.2(7)
C82 C83 H83 119.9
C77 C83 H83 119.9
C106 C107 C108 118.7(7)
C106 C107 H107 120.6
C108 C107 H107 120.6
C87 C86 C85 119.0(7)
C87 C86 H86 120.5
C85 C86 H86 120.5
C107 C106 C105 119.9(7)
C107 C106 H106 120.1
C105 C106 H106 120.1
C86 C87 C88 120.4(7)
C86 C87 H87 119.8
C88 C87 H87 119.8
C102 C105 C106 118.2(7)
C102 C105 C104 118.5(6)
C106 C105 C104 123.2(7)
C87 C88 C89 117.8(7)
C87 C88 C91 123.2(7)
C89 C88 C91 119.0(7)
N4 C102 C105 121.9(7)
N4 C102 C101 118.4(7)
C105 C102 C101 119.6(7)
N1 C89 C90 119.0(7)
N1 C89 C88 121.3(7)
C90 C89 C88 119.6(7)
C103 C104 C105 121.7(7)
C103 C104 H104 119.2
C105 C104 H104 119.2
N2 C90 C89 118.8(7)
N2 C90 C93 121.6(7)
C89 C90 C93 119.6(7)
C104 C103 C100 120.8(7)
C104 C103 H103 119.6
C100 C103 H103 119.6
C92 C91 C88 121.2(7)
C92 C91 H91 119.4
C88 C91 H91 119.4
N3 C101 C100 121.6(7)
N3 C101 C102 118.2(7)
C100 C101 C102 120.1(7)
C91 C92 C93 122.1(7)
C91 C92 H92 119.0
C93 C92 H92 119.0
C99 C100 C101 119.1(7)
C99 C100 C103 121.7(7)
C101 C100 C103 119.2(7)
C94 C93 C92 124.7(6)
C94 C93 C90 116.9(7)
C92 C93 C90 118.4(6)
C98 C99 C100 119.0(7)
C98 C99 H99 120.5
C100 C99 H99 120.5
C95 C94 C93 120.8(7)
C95 C94 H94 119.6
C93 C94 H94 119.6
C99 C98 C97 118.6(7)
C99 C98 H98 120.7
C97 C98 H98 120.7
C94 C95 C96 118.5(7)
C94 C95 H95 120.8
C96 C95 H95 120.8
N3 C97 C98 124.3(7)
N3 C97 H97 117.9
C98 C97 H97 117.9
N2 C96 C95 123.7(8)
N2 C96 H96 118.1
C95 C96 H96 118.1
N1D C2D H2DA 109.5
N1D C2D H2DB 109.5
H2DA C2D H2DB 109.5
N1D C2D H2DC 109.5
H2DA C2D H2DC 109.5
H2DB C2D H2DC 109.5
C1D N1D C2D 124.1(7)
C1D N1D C3D 120.2(7)
C2D N1D C3D 115.6(6)
C7D N3D C8D 122.5(10)
C7D N3D C9D 121.1(12)
C8D N3D C9D 116.3(11)
O1D C1D N1D 121.1(8)
O1D C1D H1D 119.5
N1D C1D H1D 119.5
O3D C7D N3D 124.8(13)
O3D C7D H7D 117.6
N3D C7D H7D 117.6
C78 C79 C74 121.6(7)
C78 C79 H79 119.2
C74 C79 H79 119.2
C79 C78 C77 120.8(7)
C79 C78 H78 119.6
C77 C78 H78 119.6
N3D C9D H9DA 109.5
N3D C9D H9DB 109.5
H9DA C9D H9DB 109.5
N3D C9D H9DC 109.5
H9DA C9D H9DC 109.5
H9DB C9D H9DC 109.5
N3D C8D H8DA 109.5
N3D C8D H8DB 109.5
H8DA C8D H8DB 109.5
N3D C8D H8DC 109.5
H8DA C8D H8DC 109.5
H8DB C8D H8DC 109.5
N1D C3D H3DA 109.5
N1D C3D H3DB 109.5
H3DA C3D H3DB 109.5
N1D C3D H3DC 109.5
H3DA C3D H3DC 109.5
H3DB C3D H3DC 109.5
C6D N2D C4D 121.5(16)
C4D' N2D C5D' 121.5(14)
C6D N2D C5D 126.3(18)
C4D N2D C5D 112.0(13)
C4D' N2D C6D' 121.2(14)
C5D' N2D C6D' 117.3(16)
O2D C4D N2D 121.6(12)
O2D C4D H4D 119.2
N2D C4D H4D 119.2
N2D C5D H5DA 109.5
N2D C5D H5DB 109.5
H5DA C5D H5DB 109.5
N2D C5D H5DC 109.5
H5DA C5D H5DC 109.5
H5DB C5D H5DC 109.5
N2D C6D H6DA 109.5
N2D C6D H6DB 109.5
H6DA C6D H6DB 109.5
N2D C6D H6DC 109.5
H6DA C6D H6DC 109.5
H6DB C6D H6DC 109.5
O2D C4D' N2D 124.9(10)
O2D C4D' H4D' 117.5
N2D C4D' H4D' 117.5
N2D C6D' H6DD 109.5
N2D C6D' H6DE 109.5
H6DD C6D' H6DE 109.5
N2D C6D' H6DF 109.5
H6DD C6D' H6DF 109.5
H6DE C6D' H6DF 109.5
N2D C5D' H5DD 109.5
N2D C5D' H5DE 109.5
H5DD C5D' H5DE 109.5
N2D C5D' H5DF 109.5
H5DD C5D' H5DF 109.5
H5DE C5D' H5DF 109.5
H1W O1W H2W 120(7)

loop_
_geom_bond_atom_site_label_1
_geom_bond_atom_site_label_2
_geom_bond_distance
Eu1 O7 2.368(5)
Eu1 O1 2.387(6)
Eu1 O5 2.387(6)
Eu1 O10 2.465(7)
Eu1 O4 2.486(6)
Eu1 O9 2.508(6)
Eu1 O3 2.567(6)
Eu1 N2 2.612(7)
Eu1 N1 2.615(7)
Eu1 C57 2.808(11)
Eu1 C15 2.916(9)
Eu1 Eu2 3.9459(3)
C1 O1 1.267(10)
C1 O2 1.272(9)
C1 C2 1.535(11)
N1 C85 1.332(10)
N1 C89 1.357(9)
Eu2 O6 2.365(5)
Eu2 O3 2.368(5)
Eu2 O2 2.378(6)
Eu2 O11 2.432(6)
Eu2 O8 2.501(5)
Eu2 O12 2.506(6)
Eu2 O7 2.522(6)
Eu2 N4 2.571(6)
Eu2 N3 2.637(6)
Eu2 C71 2.813(9)
Eu2 C43 2.886(9)
C2 C3 1.502(11)
C2 C4 1.516(10)
C2 H2 1.0000
N2 C96 1.315(11)
N2 C90 1.351(10)
O3 C15 1.268(10)
C3 H3A 0.9800
C3 H3B 0.9800
C3 H3C 0.9800
N3 C97 1.304(10)
N3 C101 1.384(10)
O4 C15 1.263(10)
C4 C5 1.362(8)
C4 C9 1.403(10)
N4 C108 1.313(11)
N4 C102 1.374(10)
O5 C29 1.243(10)
C5 C6 1.410(8)
C5 H5 0.9500
O9 C57 1.296(12)
C9 C8 1.391(12)
C9 H9 0.9500
O10 C57 1.209(12)
C10 C11 1.354(9)
C10 C6 1.411(8)
C10 H10 0.9500
O13 C12 1.370(8)
O13 C14 1.404(11)
C13 C12 1.390(10)
C13 C7 1.424(10)
C13 H13 0.9500
O14 C26 1.370(7)
O14 C28 1.422(8)
C14 H14A 0.9800
C14 H14B 0.9800
C14 H14C 0.9800
O15 C40 1.374(8)
O15 C42 1.456(10)
C15 C16 1.504(12)
O17 C68 1.375(11)
O17 C70 1.418(12)
C17 C16 1.528(11)
C17 H17A 0.9800
C17 H17B 0.9800
C17 H17C 0.9800
C6 C7 1.408(9)
O6 C29 1.267(10)
C7 C8 1.394(10)
O7 C43 1.284(10)
O8 C43 1.242(10)
C8 H8 0.9500
C11 C12 1.408(10)
C11 H11 0.9500
O11 C71 1.273(11)
O12 C71 1.244(10)
C16 C18 1.503(10)
C16 H16 1.0000
O16 C54 1.379(7)
O16 C56 1.405(10)
C18 C19 1.380(8)
C18 C23 1.416(9)
O18 C82 1.367(10)
O18 C84 1.424(10)
C19 C20 1.412(8)
C19 H19 0.9500
C20 C24 1.416(7)
C20 C21 1.418(8)
C21 C27 1.418(8)
C21 C22 1.432(8)
C22 C23 1.363(9)
C22 H22 0.9500
C23 H23 0.9500
C24 C25 1.365(8)
C24 H24 0.9500
C25 C26 1.406(9)
C25 H25 0.9500
C26 C27 1.367(8)
C27 H27 0.9500
C28 H28A 0.9800
C28 H28B 0.9800
C28 H28C 0.9800
C29 C30 1.538(11)
C30 C31 1.525(9)
C30 C32 1.533(10)
C30 H30 1.0000
C31 H31A 0.9800
C31 H31B 0.9800
C31 H31C 0.9800
C32 C33 1.362(9)
C32 C37 1.412(11)
C33 C34 1.447(11)
C33 H33 0.9500
C34 C38 1.396(11)
C34 C35 1.405(11)
C35 C36 1.422(9)
C35 C41 1.445(9)
C38 C39 1.380(11)
C38 H38 0.9500
C37 C36 1.383(9)
C37 H37 0.9500
C36 H36 0.9500
C39 C40 1.394(11)
C39 H39 0.9500
C40 C41 1.360(9)
C42 H42A 0.9800
C42 H42B 0.9800
C42 H42C 0.9800
C41 H41 0.9500
C71 C72 1.530(11)
C57 C58 1.559(13)
C56 H56A 0.9800
C56 H56B 0.9800
C56 H56C 0.9800
C55 C54 1.376(9)
C55 C49 1.418(9)
C55 H55 0.9500
C54 C53 1.390(10)
C53 C52 1.370(9)
C53 H53 0.9500
C52 C48 1.422(8)
C52 H52 0.9500
C51 C50 1.339(9)
C51 C46 1.409(9)
C51 H51 0.9500
C50 C49 1.425(8)
C50 H50 0.9500
C49 C48 1.393(9)
C48 C47 1.420(8)
C47 C46 1.361(8)
C47 H47 0.9500
C46 C44 1.516(10)
C45 C44 1.526(11)
C45 H45A 0.9800
C45 H45B 0.9800
C45 H45C 0.9800
C44 C43 1.518(13)
C44 H44 1.0000
C72 C74 1.523(10)
C72 C73 1.550(9)
C72 H72 1.0000
C58 C59 1.467(11)
C58 C60 1.536(11)
C58 H58 1.0000
C73 H73A 0.9800
C73 H73B 0.9800
C73 H73C 0.9800
C59 H59A 0.9800
C59 H59B 0.9800
C59 H59C 0.9800
C74 C75 1.347(10)
C74 C79 1.403(10)
C60 C61 1.358(12)
C60 C65 1.403(12)
C61 C62 1.383(12)
C61 H61 0.9500
C62 C63 1.382(13)
C62 C66 1.459(13)
C77 C78 1.402(11)
C77 C76 1.403(10)
C77 C83 1.424(11)
C63 C64 1.396(12)
C63 C69 1.463(12)
C76 C80 1.407(11)
C76 C75 1.440(10)
C64 C65 1.390(13)
C64 H64 0.9500
C75 H75 0.9500
C65 H65 0.9500
C66 C67 1.400(13)
C66 H66 0.9500
C80 C81 1.368(12)
C80 H80 0.9500
C67 C68 1.443(15)
C67 H67 0.9500
C81 C82 1.427(12)
C81 H81 0.9500
C68 C69 1.315(14)
C82 C83 1.346(12)
C69 H69 0.9500
C70 H70A 0.9800
C70 H70B 0.9800
C70 H70C 0.9800
C108 C107 1.426(11)
C108 H108 0.9500
C85 C86 1.391(12)
C85 H85 0.9500
C84 H84A 0.9800
C84 H84B 0.9800
C84 H84C 0.9800
C83 H83 0.9500
C107 C106 1.350(10)
C107 H107 0.9500
C86 C87 1.364(10)
C86 H86 0.9500
C106 C105 1.404(9)
C106 H106 0.9500
C87 C88 1.380(10)
C87 H87 0.9500
C105 C102 1.403(10)
C105 C104 1.446(10)
C88 C89 1.429(11)
C88 C91 1.432(10)
C102 C101 1.436(10)
C89 C90 1.426(10)
C104 C103 1.335(10)
C104 H104 0.9500
C90 C93 1.440(10)
C103 C100 1.435(9)
C103 H103 0.9500
C91 C92 1.346(9)
C91 H91 0.9500
C101 C100 1.398(11)
C92 C93 1.425(10)
C92 H92 0.9500
C100 C99 1.393(10)
C93 C94 1.390(10)
C99 C98 1.370(9)
C99 H99 0.9500
C94 C95 1.358(10)
C94 H94 0.9500
C98 C97 1.409(10)
C98 H98 0.9500
C95 C96 1.397(12)
C95 H95 0.9500
C97 H97 0.9500
C96 H96 0.9500
O1D C1D 1.261(10)
O3D C7D 1.216(12)
C2D N1D 1.430(9)
C2D H2DA 0.9800
C2D H2DB 0.9800
C2D H2DC 0.9800
N1D C1D 1.322(9)
N1D C3D 1.439(10)
N3D C7D 1.347(15)
N3D C8D 1.399(15)
N3D C9D 1.429(14)
C1D H1D 0.9500
C7D H7D 0.9500
C79 C78 1.370(11)
C79 H79 0.9500
C78 H78 0.9500
C9D H9DA 0.9800
C9D H9DB 0.9800
C9D H9DC 0.9800
C8D H8DA 0.9800
C8D H8DB 0.9800
C8D H8DC 0.9800
O2D C4D 1.233(15)
O2D C4D' 1.2513(15)
C3D H3DA 0.9800
C3D H3DB 0.9800
C3D H3DC 0.9800
N2D C4D' 1.3250(15)
N2D C6D 1.34(2)
N2D C4D 1.383(15)
N2D C5D' 1.40(2)
N2D C5D 1.47(3)
N2D C6D' 1.52(2)
C4D H4D 0.9500
C5D H5DA 0.9800
C5D H5DB 0.9800
C5D H5DC 0.9800
C6D H6DA 0.9800
C6D H6DB 0.9800
C6D H6DC 0.9800
C4D' H4D' 0.9500
C6D' H6DD 0.9800
C6D' H6DE 0.9800
C6D' H6DF 0.9800
C5D' H5DD 0.9800
C5D' H5DE 0.9800
C5D' H5DF 0.9800
O1W H1W 0.9301(15)
O1W H2W 0.9302(15)
